data_7063033
loop_
_publ_author_name
'Antala, Jakub'
'Schulz, Ji\<r\'i'
'C\'isa\<rov\'a, Ivana'
'\<St\<epni\<cka, Petr'

_publ_section_title
;
 Synthesis, reactivity and coordination behaviour of a ferrocene
 phosphinostibine and intramolecular interactions in its P(v) and Sb(v)
 derivatives
;
_journal_issue 12
_journal_name_full 'New Journal of Chemistry'
_journal_page_first 5107
_journal_page_last 5119
_journal_paper_doi 10.1039/D4NJ00349G
_journal_volume 48
_journal_year 2024
_chemical_formula_moiety 'C40 H40 Cl4 Fe O3 P Sb'
_chemical_formula_sum 'C40 H40 Cl4 Fe O3 P Sb'
_chemical_formula_weight 919.09
_space_group_crystal_system monoclinic
_space_group_IT_number 14
_space_group_name_Hall '-P 2yn'
_space_group_name_H-M_alt 'P 1 21/n 1'
_atom_sites_solution_hydrogens geom
_atom_sites_solution_primary direct
_atom_sites_solution_secondary difmap
_audit_creation_method SHELXL-2017/1
_audit_update_record
;
2023-12-20 deposited with the CCDC.	2024-02-14 downloaded from the CCDC.
;
_cell_angle_alpha 90
_cell_angle_beta 90.1320(10)
_cell_angle_gamma 90
_cell_formula_units_Z 8
_cell_length_a 15.7678(4)
_cell_length_b 12.6028(3)
_cell_length_c 36.9898(10)
_cell_measurement_reflns_used 9727
_cell_measurement_temperature 120(2)
_cell_measurement_theta_max 27.44
_cell_measurement_theta_min 2.31
_cell_volume 7350.5(3)
_computing_cell_refinement 'SAINT V8.40B (Bruker AXS LLC, 2019)'
_computing_data_collection 'Bruker Instrument Service vV6.2.16'
_computing_data_reduction 'SAINT V8.40B (Bruker AXS LLC, 2019)'
_computing_molecular_graphics 'PLATON (Spek, 2017)'
_computing_publication_material 'PLATON (Spek, 2017)'
_computing_structure_refinement 'SHELXL-2017 (Sheldrick, 2017)'
_computing_structure_solution 'SHELXT 2018 (Sheldrick, 2018)'
_diffrn_ambient_temperature 120(2)
_diffrn_measured_fraction_theta_full 1.000
_diffrn_measured_fraction_theta_max 0.997
_diffrn_measurement_device_type 'Bruker D8 VENTURE Kappa Duo'
_diffrn_measurement_method '\f and \w scans'
_diffrn_radiation_monochromator 'Quazar Mo multilayer optic'
_diffrn_radiation_source 'I\mS micro-focus sealed tube'
_diffrn_radiation_type MoK\a
_diffrn_radiation_wavelength 0.71073
_diffrn_reflns_av_R_equivalents 0.0396
_diffrn_reflns_av_unetI/netI 0.0285
_diffrn_reflns_Laue_measured_fraction_full 1.000
_diffrn_reflns_Laue_measured_fraction_max 0.997
_diffrn_reflns_limit_h_max 20
_diffrn_reflns_limit_h_min -20
_diffrn_reflns_limit_k_max 16
_diffrn_reflns_limit_k_min -16
_diffrn_reflns_limit_l_max 47
_diffrn_reflns_limit_l_min -48
_diffrn_reflns_number 94459
_diffrn_reflns_point_group_measured_fraction_full 1.000
_diffrn_reflns_point_group_measured_fraction_max 0.997
_diffrn_reflns_theta_full 25.242
_diffrn_reflns_theta_max 27.497
_diffrn_reflns_theta_min 1.955
_exptl_absorpt_coefficient_mu 1.504
_exptl_absorpt_correction_T_max 0.93
_exptl_absorpt_correction_T_min 0.82
_exptl_absorpt_correction_type multi-scan
_exptl_absorpt_process_details
;
Krause, L., Herbst-Irmer, R., Sheldrick, G. M., Stalke, D. (2015).
J. Appl. Cryst. 48, 3-10.
;
_exptl_crystal_colour orange
_exptl_crystal_density_diffrn 1.661
_exptl_crystal_description prism
_exptl_crystal_F_000 3712
_exptl_crystal_size_max 0.20
_exptl_crystal_size_mid 0.12
_exptl_crystal_size_min 0.05
_refine_diff_density_max 1.365
_refine_diff_density_min -0.815
_refine_diff_density_rms 0.084
_refine_ls_extinction_method none
_refine_ls_goodness_of_fit_ref 1.089
_refine_ls_hydrogen_treatment constr
_refine_ls_matrix_type full
_refine_ls_number_parameters 947
_refine_ls_number_reflns 16861
_refine_ls_number_restraints 72
_refine_ls_restrained_S_all 1.089
_refine_ls_R_factor_all 0.0386
_refine_ls_R_factor_gt 0.0326
_refine_ls_shift/su_max 0.003
_refine_ls_shift/su_mean 0.000
_refine_ls_structure_factor_coef Fsqd
_refine_ls_weighting_details 'w=1/[\s^2^(Fo^2^)+(0.0227P)^2^+11.5758P] where P=(Fo^2^+2Fc^2^)/3'
_refine_ls_weighting_scheme calc
_refine_ls_wR_factor_gt 0.0676
_refine_ls_wR_factor_ref 0.0699
_reflns_Friedel_coverage 0.000
_reflns_number_gt 15190
_reflns_number_total 16861
_reflns_threshold_expression 'I > 2\s(I)'
_cod_data_source_file d4nj00349g3.cif
_cod_data_source_block ja112
_cod_depositor_comments 'Adding full bibliography for 7063018--7063034.cif.'
_cod_original_sg_symbol_H-M 'P 21/n'
_cod_database_code 7063033
_shelx_space_group_comment
;
The symmetry employed for this shelxl refinement is uniquely defined
by the following loop, which should always be used as a source of
symmetry information in preference to the above space-group names.
They are only intended as comments.
;
_shelx_estimated_absorpt_t_min 0.753
_shelx_estimated_absorpt_t_max 0.929

loop_
_space_group_symop_operation_xyz
'x, y, z'
'-x+1/2, y+1/2, -z+1/2'
'-x, -y, -z'
'x-1/2, -y-1/2, z-1/2'

loop_
_atom_site_label
_atom_site_type_symbol
_atom_site_fract_x
_atom_site_fract_y
_atom_site_fract_z
_atom_site_U_iso_or_equiv
_atom_site_adp_type
_atom_site_occupancy
_atom_site_site_symmetry_order
_atom_site_calc_flag
_atom_site_refinement_flags_posn
_atom_site_refinement_flags_adp
_atom_site_refinement_flags_occupancy
_atom_site_disorder_assembly
_atom_site_disorder_group
Fe1 Fe 0.42630(2) -0.18058(3) 0.37332(2) 0.01574(8) Uani 1 1 d . . . . .
Sb1 Sb 0.43859(2) -0.04301(2) 0.28312(2) 0.01240(4) Uani 1 1 d . . . . .
O1 O 0.45249(11) 0.10057(14) 0.25613(5) 0.0163(4) Uani 1 1 d . . . . .
O2 O 0.53404(11) 0.02837(13) 0.31323(5) 0.0157(4) Uani 1 1 d . . . . .
Cl1 Cl 0.63965(4) 0.15449(5) 0.36435(2) 0.02252(14) Uani 1 1 d . . . . .
Cl2 Cl 0.65475(4) 0.39434(5) 0.34246(2) 0.02289(14) Uani 1 1 d . . . . .
Cl3 Cl 0.56936(5) 0.47502(5) 0.27138(2) 0.02595(14) Uani 1 1 d . . . . .
Cl4 Cl 0.46432(4) 0.31438(5) 0.22338(2) 0.02160(13) Uani 1 1 d . . . . .
P1 P 0.34477(4) 0.06644(5) 0.36256(2) 0.01432(13) Uani 1 1 d . . . . .
O3 O 0.36553(11) 0.05791(14) 0.32260(4) 0.0156(4) Uani 1 1 d . . . . .
C1 C 0.43428(15) -0.1740(2) 0.31874(7) 0.0151(5) Uani 1 1 d . . . . .
C2 C 0.36397(16) -0.2388(2) 0.32945(7) 0.0166(5) Uani 1 1 d . . . . .
H2 H 0.306188 -0.226912 0.323364 0.020 Uiso 1 1 calc R U . . .
C3 C 0.39567(18) -0.3241(2) 0.35075(7) 0.0211(6) Uani 1 1 d . . . . .
H3 H 0.362706 -0.378629 0.361545 0.025 Uiso 1 1 calc R U . . .
C4 C 0.48533(18) -0.3135(2) 0.35307(7) 0.0225(6) Uani 1 1 d . . . . .
H4 H 0.522742 -0.359770 0.365647 0.027 Uiso 1 1 calc R U . . .
C5 C 0.50901(16) -0.2219(2) 0.33334(7) 0.0183(5) Uani 1 1 d . . . . .
H5 H 0.565277 -0.196516 0.330307 0.022 Uiso 1 1 calc R U . . .
C6 C 0.38672(16) -0.0372(2) 0.39066(7) 0.0169(5) Uani 1 1 d . . . . .
C7 C 0.34287(18) -0.1197(2) 0.40993(7) 0.0214(6) Uani 1 1 d . . . . .
H7 H 0.283227 -0.130282 0.410364 0.026 Uiso 1 1 calc R U . . .
C8 C 0.4038(2) -0.1823(2) 0.42805(7) 0.0272(6) Uani 1 1 d . . . . .
H8 H 0.391862 -0.242665 0.442557 0.033 Uiso 1 1 calc R U . . .
C9 C 0.48561(19) -0.1406(2) 0.42114(7) 0.0243(6) Uani 1 1 d . . . . .
H9 H 0.537652 -0.167624 0.430279 0.029 Uiso 1 1 calc R U . . .
C10 C 0.47595(17) -0.0511(2) 0.39807(7) 0.0196(5) Uani 1 1 d . . . . .
H10 H 0.520548 -0.007915 0.389076 0.023 Uiso 1 1 calc R U . . .
C11 C 0.39235(16) 0.1830(2) 0.38280(7) 0.0157(5) Uani 1 1 d . . . . .
H11 H 0.453689 0.165200 0.386065 0.019 Uiso 1 1 calc R U . . .
C12 C 0.39092(16) 0.2850(2) 0.36010(7) 0.0182(5) Uani 1 1 d . . . . .
H12A H 0.416813 0.271506 0.336182 0.022 Uiso 1 1 calc R U . . .
H12B H 0.331593 0.308213 0.356226 0.022 Uiso 1 1 calc R U . . .
C13 C 0.44050(17) 0.3721(2) 0.37986(8) 0.0229(6) Uani 1 1 d . . . . .
H13A H 0.500833 0.351135 0.381871 0.027 Uiso 1 1 calc R U . . .
H13B H 0.437566 0.438813 0.365771 0.027 Uiso 1 1 calc R U . . .
C14 C 0.40443(19) 0.3906(2) 0.41743(8) 0.0276(6) Uani 1 1 d . . . . .
H14A H 0.437195 0.447212 0.429695 0.033 Uiso 1 1 calc R U . . .
H14B H 0.344822 0.414596 0.415366 0.033 Uiso 1 1 calc R U . . .
C15 C 0.40820(19) 0.2897(2) 0.43983(8) 0.0272(6) Uani 1 1 d . . . . .
H15A H 0.384398 0.303293 0.464136 0.033 Uiso 1 1 calc R U . . .
H15B H 0.467969 0.267222 0.442794 0.033 Uiso 1 1 calc R U . . .
C16 C 0.35771(18) 0.2015(2) 0.42122(7) 0.0213(6) Uani 1 1 d . . . . .
H16A H 0.297101 0.221719 0.419891 0.026 Uiso 1 1 calc R U . . .
H16B H 0.362256 0.135232 0.435450 0.026 Uiso 1 1 calc R U . . .
C17 C 0.23005(16) 0.0664(2) 0.36816(7) 0.0189(5) Uani 1 1 d . . . . .
H17 H 0.217117 0.062070 0.394570 0.023 Uiso 1 1 calc R U . . .
C18 C 0.18945(17) 0.1678(2) 0.35302(9) 0.0284(6) Uani 1 1 d . . . . .
H18A H 0.204584 0.175462 0.327191 0.034 Uiso 1 1 calc R U . . .
H18B H 0.212099 0.230139 0.366162 0.034 Uiso 1 1 calc R U . . .
C19 C 0.09245(18) 0.1650(3) 0.35678(10) 0.0368(8) Uani 1 1 d . . . . .
H19A H 0.077200 0.166811 0.382722 0.044 Uiso 1 1 calc R U . . .
H19B H 0.067829 0.228653 0.345096 0.044 Uiso 1 1 calc R U . . .
C20 C 0.05503(19) 0.0656(3) 0.33947(10) 0.0374(8) Uani 1 1 d . . . . .
H20A H -0.006857 0.063605 0.343881 0.045 Uiso 1 1 calc R U . . .
H20B H 0.064156 0.068073 0.313012 0.045 Uiso 1 1 calc R U . . .
C21 C 0.09545(17) -0.0336(2) 0.35471(8) 0.0267(6) Uani 1 1 d . . . . .
H21A H 0.071311 -0.096665 0.342516 0.032 Uiso 1 1 calc R U . . .
H21B H 0.082545 -0.038935 0.380824 0.032 Uiso 1 1 calc R U . . .
C22 C 0.19168(17) -0.0318(2) 0.34936(8) 0.0248(6) Uani 1 1 d . . . . .
H22A H 0.204834 -0.029736 0.323216 0.030 Uiso 1 1 calc R U . . .
H22B H 0.216954 -0.097084 0.359645 0.030 Uiso 1 1 calc R U . . .
C23 C 0.52926(16) -0.1176(2) 0.24838(7) 0.0171(5) Uani 1 1 d . . . . .
C24 C 0.52446(17) -0.2252(2) 0.23991(8) 0.0228(6) Uani 1 1 d . . . . .
H24 H 0.477654 -0.265855 0.248201 0.027 Uiso 1 1 calc R U . . .
C25 C 0.58733(18) -0.2736(2) 0.21949(8) 0.0266(6) Uani 1 1 d . . . . .
H25 H 0.582733 -0.346664 0.213422 0.032 Uiso 1 1 calc R U . . .
C26 C 0.65653(18) -0.2156(2) 0.20800(8) 0.0274(6) Uani 1 1 d . . . . .
H26 H 0.699349 -0.248667 0.193912 0.033 Uiso 1 1 calc R U . . .
C27 C 0.66359(18) -0.1090(2) 0.21702(8) 0.0262(6) Uani 1 1 d . . . . .
H27 H 0.711729 -0.069347 0.209565 0.031 Uiso 1 1 calc R U . . .
C28 C 0.59993(17) -0.0606(2) 0.23698(7) 0.0224(6) Uani 1 1 d . . . . .
H28 H 0.604680 0.012528 0.242952 0.027 Uiso 1 1 calc R U . . .
C29 C 0.31936(15) -0.0553(2) 0.25614(7) 0.0150(5) Uani 1 1 d . . . . .
C30 C 0.27072(16) 0.0346(2) 0.24998(7) 0.0182(5) Uani 1 1 d . . . . .
H30 H 0.289394 0.101368 0.258914 0.022 Uiso 1 1 calc R U . . .
C31 C 0.19518(16) 0.0281(2) 0.23092(7) 0.0187(5) Uani 1 1 d . . . . .
H31 H 0.162051 0.089987 0.227020 0.022 Uiso 1 1 calc R U . . .
C32 C 0.16806(16) -0.0684(2) 0.21761(7) 0.0200(5) Uani 1 1 d . . . . .
H32 H 0.116809 -0.072549 0.204138 0.024 Uiso 1 1 calc R U . . .
C33 C 0.21526(16) -0.1588(2) 0.22384(7) 0.0206(5) Uani 1 1 d . . . . .
H33 H 0.195906 -0.225282 0.214923 0.025 Uiso 1 1 calc R U . . .
C34 C 0.29092(16) -0.1532(2) 0.24308(7) 0.0180(5) Uani 1 1 d . . . . .
H34 H 0.323200 -0.215636 0.247341 0.022 Uiso 1 1 calc R U . . .
C35 C 0.50153(15) 0.1691(2) 0.27380(7) 0.0145(5) Uani 1 1 d . . . . .
C36 C 0.54399(15) 0.1304(2) 0.30493(7) 0.0147(5) Uani 1 1 d . . . . .
C37 C 0.59181(15) 0.2007(2) 0.32535(7) 0.0161(5) Uani 1 1 d . . . . .
C38 C 0.59908(16) 0.3073(2) 0.31535(7) 0.0169(5) Uani 1 1 d . . . . .
C39 C 0.56032(16) 0.3435(2) 0.28406(7) 0.0176(5) Uani 1 1 d . . . . .
C40 C 0.51169(16) 0.2737(2) 0.26320(7) 0.0164(5) Uani 1 1 d . . . . .
Fe11 Fe 0.78824(2) 0.77838(3) 0.33756(2) 0.01592(8) Uani 1 1 d . . . . .
Sb11 Sb 0.82153(2) 0.83539(2) 0.43609(2) 0.01583(4) Uani 1 1 d . . . . .
O11 O 0.83351(11) 0.75546(15) 0.48492(5) 0.0207(4) Uani 1 1 d . . . . .
O12 O 0.72248(11) 0.72577(14) 0.43261(5) 0.0195(4) Uani 1 1 d . . . . .
Cl11 Cl 0.59148(5) 0.55738(7) 0.42827(2) 0.03718(19) Uani 1 1 d . . . . .
Cl12 Cl 0.60010(6) 0.39498(6) 0.49213(2) 0.03781(19) Uani 1 1 d . . . . .
Cl13 Cl 0.74240(5) 0.41920(6) 0.55091(2) 0.03501(17) Uani 1 1 d . . . . .
Cl14 Cl 0.85757(5) 0.62480(7) 0.55053(2) 0.03559(18) Uani 1 1 d . . . . .
P11 P 0.90057(4) 0.61327(6) 0.38829(2) 0.01958(14) Uani 1 1 d . . . . .
O13 O 0.89615(12) 0.70129(15) 0.41627(5) 0.0241(4) Uani 1 1 d . . . . .
C101 C 0.80091(16) 0.8763(2) 0.38126(7) 0.0162(5) Uani 1 1 d . . . . .
C102 C 0.86436(17) 0.8988(2) 0.35476(7) 0.0191(5) Uani 1 1 d . . . . .
H102 H 0.923932 0.894829 0.358413 0.023 Uiso 1 1 calc R U . . .
C103 C 0.82320(18) 0.9280(2) 0.32211(7) 0.0227(6) Uani 1 1 d . . . . .
H103 H 0.850555 0.946864 0.300172 0.027 Uiso 1 1 calc R U . . .
C104 C 0.73461(18) 0.9243(2) 0.32772(7) 0.0223(6) Uani 1 1 d . . . . .
H104 H 0.692093 0.940140 0.310294 0.027 Uiso 1 1 calc R U . . .
C105 C 0.72053(16) 0.8928(2) 0.36409(7) 0.0194(5) Uani 1 1 d . . . . .
H105 H 0.666695 0.884082 0.375183 0.023 Uiso 1 1 calc R U . . .
C106 C 0.83314(17) 0.6323(2) 0.35020(7) 0.0186(5) Uani 1 1 d . . . . .
C107 C 0.85852(18) 0.6613(2) 0.31415(7) 0.0228(6) Uani 1 1 d . . . . .
H107 H 0.915212 0.667474 0.305780 0.027 Uiso 1 1 calc R U . . .
C108 C 0.78423(19) 0.6790(2) 0.29331(8) 0.0246(6) Uani 1 1 d . . . . .
H108 H 0.782613 0.699501 0.268609 0.029 Uiso 1 1 calc R U . . .
C109 C 0.71300(18) 0.6608(2) 0.31562(8) 0.0233(6) Uani 1 1 d . . . . .
H109 H 0.655366 0.666361 0.308329 0.028 Uiso 1 1 calc R U . . .
C110 C 0.74188(17) 0.6328(2) 0.35069(7) 0.0200(5) Uani 1 1 d . . . . .
H110 H 0.707106 0.617155 0.370944 0.024 Uiso 1 1 calc R U . . .
C111 C 0.86779(17) 0.4927(2) 0.41074(7) 0.0224(6) Uani 1 1 d . . . . .
H111 H 0.810084 0.508215 0.420578 0.027 Uiso 1 1 calc R U . . .
C112 C 0.9239(2) 0.4711(3) 0.44402(9) 0.0350(8) Uani 1 1 d . . . . .
H11A H 0.982552 0.455803 0.436133 0.042 Uiso 1 1 calc R U . . .
H11B H 0.925271 0.534954 0.459615 0.042 Uiso 1 1 calc R U . . .
C113 C 0.8896(3) 0.3771(3) 0.46555(9) 0.0430(9) Uani 1 1 d . . . . .
H11C H 0.929811 0.359916 0.485297 0.052 Uiso 1 1 calc R U . . .
H11D H 0.834884 0.397239 0.476688 0.052 Uiso 1 1 calc R U . . .
C114 C 0.8766(2) 0.2799(3) 0.44243(9) 0.0381(8) Uani 1 1 d . . . . .
H11E H 0.850329 0.223184 0.457132 0.046 Uiso 1 1 calc R U . . .
H11F H 0.932274 0.253903 0.433855 0.046 Uiso 1 1 calc R U . . .
C115 C 0.8201(2) 0.3041(3) 0.41002(9) 0.0368(8) Uani 1 1 d . . . . .
H11G H 0.814451 0.239717 0.394864 0.044 Uiso 1 1 calc R U . . .
H11H H 0.762825 0.324289 0.418529 0.044 Uiso 1 1 calc R U . . .
C116 C 0.8571(2) 0.3938(2) 0.38757(8) 0.0283(6) Uani 1 1 d . . . . .
H11I H 0.818908 0.409469 0.366961 0.034 Uiso 1 1 calc R U . . .
H11J H 0.912782 0.371984 0.377758 0.034 Uiso 1 1 calc R U . . .
C117 C 1.0061(3) 0.6128(4) 0.36688(15) 0.0187(11) Uani 0.703(6) 1 d . U P A 1
H117 H 1.003551 0.665005 0.346537 0.022 Uiso 0.703(6) 1 calc R U P A 1
C118 C 1.02961(18) 0.5062(2) 0.35029(8) 0.0266(6) Uani 0.703(6) 1 d . U P A 1
H11K H 1.033958 0.452174 0.369620 0.032 Uiso 0.703(6) 1 calc R U P A 1
H11L H 0.984406 0.483745 0.333322 0.032 Uiso 0.703(6) 1 calc R U P A 1
C119 C 1.1127(3) 0.5130(4) 0.33040(15) 0.0280(11) Uani 0.703(6) 1 d . U P A 1
H11M H 1.106440 0.561372 0.309487 0.034 Uiso 0.703(6) 1 calc R U P A 1
H11N H 1.127849 0.441862 0.321030 0.034 Uiso 0.703(6) 1 calc R U P A 1
C120 C 1.1837(3) 0.5530(4) 0.35471(12) 0.0278(11) Uani 0.703(6) 1 d . U P A 1
H12C H 1.236244 0.561365 0.340399 0.033 Uiso 0.703(6) 1 calc R U P A 1
H12D H 1.194791 0.500524 0.374067 0.033 Uiso 0.703(6) 1 calc R U P A 1
C121 C 1.1593(3) 0.6599(5) 0.37163(15) 0.0230(11) Uani 0.703(6) 1 d . U P A 1
H12E H 1.205235 0.683610 0.388029 0.028 Uiso 0.703(6) 1 calc R U P A 1
H12F H 1.152874 0.713639 0.352306 0.028 Uiso 0.703(6) 1 calc R U P A 1
C122 C 1.0768(2) 0.6514(3) 0.39272(11) 0.0219(10) Uani 0.703(6) 1 d . U P A 1
H12G H 1.061605 0.721495 0.402914 0.026 Uiso 0.703(6) 1 calc R U P A 1
H12H H 1.083649 0.600666 0.412947 0.026 Uiso 0.703(6) 1 calc R U P A 1
C17D C 1.0091(9) 0.5924(11) 0.3796(4) 0.020(3) Uani 0.297(6) 1 d . U P A 2
H17D H 1.035324 0.567715 0.402757 0.024 Uiso 0.297(6) 1 calc R U P A 2
C18D C 1.02961(18) 0.5062(2) 0.35029(8) 0.0266(6) Uani 0.297(6) 1 d . U P A 2
H18C H 1.003782 0.526878 0.326902 0.032 Uiso 0.297(6) 1 calc R U P A 2
H18D H 1.005175 0.437206 0.357658 0.032 Uiso 0.297(6) 1 calc R U P A 2
C19D C 1.1296(9) 0.4950(12) 0.3458(4) 0.039(3) Uani 0.297(6) 1 d . U P A 2
H19C H 1.155456 0.468945 0.368493 0.047 Uiso 0.297(6) 1 calc R U P A 2
H19D H 1.142892 0.444043 0.326204 0.047 Uiso 0.297(6) 1 calc R U P A 2
C20D C 1.1644(7) 0.6061(9) 0.3363(3) 0.034(3) Uani 0.297(6) 1 d . U P A 2
H20C H 1.226783 0.601133 0.333726 0.041 Uiso 0.297(6) 1 calc R U P A 2
H20D H 1.140916 0.627853 0.312609 0.041 Uiso 0.297(6) 1 calc R U P A 2
C21D C 1.1459(9) 0.6847(12) 0.3616(4) 0.029(3) Uani 0.297(6) 1 d . U P A 2
H21C H 1.167809 0.753227 0.352475 0.035 Uiso 0.297(6) 1 calc R U P A 2
H21D H 1.176762 0.668285 0.384284 0.035 Uiso 0.297(6) 1 calc R U P A 2
C22D C 1.0486(5) 0.6984(7) 0.3708(2) 0.019(2) Uani 0.297(6) 1 d . U P A 2
H22C H 1.042215 0.746920 0.391626 0.023 Uiso 0.297(6) 1 calc R U P A 2
H22D H 1.018902 0.730342 0.349807 0.023 Uiso 0.297(6) 1 calc R U P A 2
C123 C 0.73477(16) 0.9498(2) 0.45814(7) 0.0190(5) Uani 1 1 d . . . . .
C124 C 0.72413(18) 1.0473(2) 0.44157(7) 0.0239(6) Uani 1 1 d . . . . .
H124 H 0.757507 1.064731 0.421059 0.029 Uiso 1 1 calc R U . . .
C125 C 0.6651(2) 1.1204(2) 0.45450(8) 0.0285(6) Uani 1 1 d . . . . .
H125 H 0.659921 1.188148 0.443428 0.034 Uiso 1 1 calc R U . . .
C126 C 0.6144(2) 1.0940(2) 0.48344(8) 0.0285(6) Uani 1 1 d . . . . .
H126 H 0.573113 1.142694 0.492002 0.034 Uiso 1 1 calc R U . . .
C127 C 0.62382(19) 0.9962(2) 0.49996(8) 0.0278(6) Uani 1 1 d . . . . .
H127 H 0.588597 0.977727 0.519786 0.033 Uiso 1 1 calc R U . . .
C128 C 0.68414(18) 0.9255(2) 0.48780(7) 0.0243(6) Uani 1 1 d . . . . .
H128 H 0.691199 0.859431 0.499790 0.029 Uiso 1 1 calc R U . . .
C129 C 0.94421(17) 0.9011(2) 0.44722(7) 0.0216(6) Uani 1 1 d . . . . .
C130 C 1.01022(18) 0.8375(3) 0.45921(8) 0.0287(7) Uani 1 1 d . . . . .
H130 H 1.001391 0.763448 0.462114 0.034 Uiso 1 1 calc R U . . .
C131 C 1.0891(2) 0.8808(3) 0.46703(8) 0.0359(8) Uani 1 1 d . . . . .
H131 H 1.134242 0.836223 0.474655 0.043 Uiso 1 1 calc R U . . .
C132 C 1.1018(2) 0.9889(3) 0.46371(8) 0.0372(8) Uani 1 1 d . . . . .
H132 H 1.155566 1.018826 0.469298 0.045 Uiso 1 1 calc R U . . .
C133 C 1.0363(2) 1.0528(3) 0.45227(9) 0.0356(8) Uani 1 1 d . . . . .
H133 H 1.044515 1.127259 0.450290 0.043 Uiso 1 1 calc R U . . .
C134 C 0.95788(19) 1.0083(2) 0.44359(8) 0.0290(6) Uani 1 1 d . . . . .
H134 H 0.913376 1.052606 0.435073 0.035 Uiso 1 1 calc R U . . .
C135 C 0.78156(16) 0.6727(2) 0.48777(7) 0.0193(5) Uani 1 1 d . . . . .
C136 C 0.72139(16) 0.6574(2) 0.46015(7) 0.0179(5) Uani 1 1 d . . . . .
C137 C 0.66547(17) 0.5729(2) 0.46225(7) 0.0218(6) Uani 1 1 d . . . . .
C138 C 0.66975(18) 0.5008(2) 0.49091(8) 0.0242(6) Uani 1 1 d . . . . .
C139 C 0.73039(18) 0.5141(2) 0.51747(8) 0.0237(6) Uani 1 1 d . . . . .
C140 C 0.78498(17) 0.6015(2) 0.51639(7) 0.0226(6) Uani 1 1 d . . . . .

loop_
_atom_site_aniso_label
_atom_site_aniso_U_11
_atom_site_aniso_U_22
_atom_site_aniso_U_33
_atom_site_aniso_U_23
_atom_site_aniso_U_13
_atom_site_aniso_U_12
Fe1 0.01988(18) 0.01301(18) 0.01433(17) 0.00155(14) -0.00095(14) -0.00188(14)
Sb1 0.01350(8) 0.01108(8) 0.01263(8) -0.00006(6) -0.00037(6) -0.00168(6)
O1 0.0197(9) 0.0134(9) 0.0156(9) 0.0008(7) -0.0020(7) -0.0042(7)
O2 0.0166(8) 0.0123(9) 0.0182(9) 0.0002(7) -0.0026(7) -0.0018(7)
Cl1 0.0236(3) 0.0199(3) 0.0240(3) -0.0009(3) -0.0078(3) -0.0033(2)
Cl2 0.0227(3) 0.0194(3) 0.0265(3) -0.0072(3) 0.0029(3) -0.0087(2)
Cl3 0.0376(4) 0.0127(3) 0.0275(3) 0.0010(3) 0.0050(3) -0.0063(3)
Cl4 0.0301(3) 0.0175(3) 0.0172(3) 0.0036(2) 0.0014(3) 0.0016(2)
P1 0.0143(3) 0.0147(3) 0.0139(3) -0.0010(2) 0.0008(2) -0.0011(2)
O3 0.0182(9) 0.0154(9) 0.0131(8) -0.0012(7) -0.0005(7) 0.0007(7)
C1 0.0173(12) 0.0129(12) 0.0150(12) -0.0011(9) 0.0008(9) 0.0005(9)
C2 0.0191(12) 0.0141(12) 0.0165(12) -0.0035(10) 0.0006(10) -0.0031(10)
C3 0.0293(14) 0.0120(13) 0.0221(13) 0.0004(10) 0.0008(11) -0.0031(10)
C4 0.0281(14) 0.0177(14) 0.0216(13) 0.0013(11) -0.0028(11) 0.0057(11)
C5 0.0183(12) 0.0173(13) 0.0194(13) -0.0003(10) -0.0001(10) 0.0019(10)
C6 0.0212(13) 0.0152(13) 0.0144(12) -0.0020(10) 0.0015(10) -0.0021(10)
C7 0.0273(14) 0.0219(14) 0.0151(12) -0.0016(11) 0.0061(11) -0.0064(11)
C8 0.0485(18) 0.0189(14) 0.0143(13) 0.0033(11) 0.0015(12) -0.0024(13)
C9 0.0365(16) 0.0182(14) 0.0182(13) -0.0004(11) -0.0083(12) 0.0008(11)
C10 0.0248(13) 0.0155(13) 0.0183(13) -0.0018(10) -0.0040(10) -0.0026(10)
C11 0.0165(12) 0.0165(13) 0.0141(12) -0.0019(10) 0.0011(9) 0.0002(9)
C12 0.0191(12) 0.0146(13) 0.0210(13) 0.0011(10) 0.0019(10) 0.0011(10)
C13 0.0230(13) 0.0172(14) 0.0286(15) -0.0044(11) 0.0053(11) -0.0043(11)
C14 0.0283(15) 0.0218(15) 0.0328(16) -0.0121(12) 0.0040(12) -0.0058(12)
C15 0.0328(16) 0.0297(16) 0.0191(14) -0.0096(12) 0.0016(12) -0.0027(12)
C16 0.0298(14) 0.0181(14) 0.0161(13) -0.0024(10) 0.0026(11) -0.0009(11)
C17 0.0167(12) 0.0215(14) 0.0185(13) 0.0005(10) 0.0017(10) -0.0040(10)
C18 0.0178(13) 0.0294(16) 0.0380(17) 0.0083(13) 0.0000(12) -0.0015(11)
C19 0.0174(14) 0.0348(18) 0.058(2) 0.0159(16) 0.0002(14) 0.0013(12)
C20 0.0174(14) 0.048(2) 0.047(2) 0.0140(16) -0.0054(13) -0.0066(13)
C21 0.0179(13) 0.0333(17) 0.0290(15) -0.0050(13) 0.0009(11) -0.0060(12)
C22 0.0192(13) 0.0325(16) 0.0227(14) -0.0075(12) 0.0007(11) -0.0045(11)
C23 0.0172(12) 0.0189(13) 0.0151(12) 0.0013(10) 0.0012(10) 0.0006(10)
C24 0.0206(13) 0.0187(14) 0.0290(15) -0.0028(11) 0.0054(11) -0.0038(10)
C25 0.0304(15) 0.0204(15) 0.0291(15) -0.0053(12) 0.0030(12) 0.0024(12)
C26 0.0274(15) 0.0294(16) 0.0255(15) -0.0020(12) 0.0082(12) 0.0073(12)
C27 0.0237(14) 0.0277(16) 0.0273(15) 0.0042(12) 0.0116(12) -0.0029(11)
C28 0.0278(14) 0.0179(14) 0.0214(13) 0.0021(11) 0.0040(11) -0.0042(11)
C29 0.0129(11) 0.0179(13) 0.0141(11) -0.0005(10) -0.0005(9) -0.0030(9)
C30 0.0217(13) 0.0146(13) 0.0183(12) -0.0028(10) -0.0013(10) -0.0011(10)
C31 0.0183(12) 0.0165(13) 0.0213(13) 0.0011(10) 0.0000(10) 0.0022(10)
C32 0.0168(12) 0.0234(14) 0.0198(13) 0.0026(11) -0.0032(10) -0.0032(10)
C33 0.0216(13) 0.0168(13) 0.0234(13) -0.0007(11) -0.0021(11) -0.0067(10)
C34 0.0204(13) 0.0161(13) 0.0175(12) 0.0010(10) 0.0006(10) -0.0011(10)
C35 0.0138(11) 0.0158(12) 0.0141(11) -0.0014(10) 0.0049(9) -0.0007(9)
C36 0.0130(11) 0.0124(12) 0.0187(12) -0.0014(10) 0.0038(9) -0.0005(9)
C37 0.0145(11) 0.0179(13) 0.0159(12) -0.0025(10) 0.0008(9) -0.0005(9)
C38 0.0165(12) 0.0153(13) 0.0191(12) -0.0057(10) 0.0038(10) -0.0040(9)
C39 0.0208(13) 0.0117(12) 0.0202(13) 0.0013(10) 0.0086(10) -0.0018(10)
C40 0.0176(12) 0.0162(13) 0.0155(12) 0.0011(10) 0.0034(10) 0.0008(10)
Fe11 0.01794(18) 0.01322(18) 0.01660(18) -0.00180(14) 0.00201(14) -0.00067(14)
Sb11 0.01738(8) 0.01427(9) 0.01585(8) -0.00133(6) 0.00169(6) -0.00144(6)
O11 0.0222(9) 0.0203(10) 0.0196(9) 0.0013(8) -0.0019(8) -0.0018(7)
O12 0.0229(9) 0.0175(9) 0.0182(9) 0.0033(7) -0.0009(7) -0.0036(7)
Cl11 0.0395(4) 0.0445(5) 0.0275(4) 0.0088(3) -0.0073(3) -0.0248(4)
Cl12 0.0525(5) 0.0260(4) 0.0350(4) 0.0058(3) 0.0036(4) -0.0175(3)
Cl13 0.0472(5) 0.0253(4) 0.0325(4) 0.0134(3) 0.0043(3) 0.0070(3)
Cl14 0.0332(4) 0.0418(5) 0.0317(4) 0.0122(3) -0.0114(3) -0.0005(3)
P11 0.0152(3) 0.0190(4) 0.0245(4) -0.0049(3) -0.0004(3) 0.0024(3)
O13 0.0214(9) 0.0237(10) 0.0272(10) -0.0084(8) -0.0049(8) 0.0058(8)
C101 0.0199(12) 0.0113(12) 0.0175(12) -0.0025(10) 0.0018(10) -0.0017(9)
C102 0.0211(13) 0.0135(13) 0.0228(13) -0.0012(10) 0.0042(10) -0.0043(10)
C103 0.0331(15) 0.0156(13) 0.0193(13) 0.0000(11) 0.0057(11) -0.0043(11)
C104 0.0299(14) 0.0137(13) 0.0232(14) -0.0021(11) -0.0043(11) 0.0030(11)
C105 0.0183(12) 0.0169(13) 0.0232(13) -0.0047(11) 0.0016(10) 0.0024(10)
C106 0.0228(13) 0.0121(12) 0.0208(13) -0.0022(10) 0.0013(10) 0.0003(10)
C107 0.0295(15) 0.0161(13) 0.0230(14) -0.0035(11) 0.0067(11) 0.0017(11)
C108 0.0361(16) 0.0171(14) 0.0205(14) -0.0051(11) -0.0015(12) 0.0026(11)
C109 0.0266(14) 0.0171(14) 0.0262(14) -0.0054(11) -0.0042(11) -0.0004(11)
C110 0.0219(13) 0.0138(13) 0.0242(14) -0.0016(10) 0.0014(11) -0.0035(10)
C111 0.0230(13) 0.0219(14) 0.0223(14) -0.0001(11) -0.0019(11) 0.0075(11)
C112 0.0457(19) 0.0279(17) 0.0313(16) -0.0044(13) -0.0158(14) 0.0125(14)
C113 0.069(2) 0.0312(19) 0.0293(17) 0.0053(14) -0.0069(17) 0.0144(17)
C114 0.047(2) 0.0275(17) 0.0395(19) 0.0070(14) -0.0028(15) 0.0070(15)
C115 0.0457(19) 0.0309(18) 0.0336(17) 0.0045(14) -0.0033(15) -0.0100(15)
C116 0.0321(16) 0.0252(16) 0.0276(15) -0.0006(12) -0.0042(12) -0.0045(12)
C117 0.016(2) 0.023(3) 0.017(2) 0.001(2) 0.005(2) 0.0002(17)
C118 0.0223(13) 0.0271(15) 0.0303(14) -0.0066(12) 0.0027(11) 0.0015(11)
C119 0.019(2) 0.036(3) 0.029(2) -0.007(2) 0.0057(19) 0.0001(18)
C120 0.0181(19) 0.039(3) 0.026(2) -0.0021(19) 0.0039(16) 0.0016(17)
C121 0.017(2) 0.029(3) 0.023(2) 0.006(2) -0.0014(19) -0.0073(19)
C122 0.0175(18) 0.023(2) 0.025(2) -0.0035(16) 0.0018(15) -0.0013(15)
C17D 0.019(4) 0.021(5) 0.019(5) -0.001(4) 0.004(4) -0.002(4)
C18D 0.0223(13) 0.0271(15) 0.0303(14) -0.0066(12) 0.0027(11) 0.0015(11)
C19D 0.035(5) 0.050(6) 0.034(5) 0.001(5) 0.009(4) 0.020(4)
C20D 0.025(4) 0.038(5) 0.040(5) 0.006(4) 0.010(4) 0.004(4)
C21D 0.027(5) 0.030(5) 0.031(5) 0.015(4) -0.008(4) -0.004(4)
C22D 0.016(4) 0.023(4) 0.017(4) 0.000(3) 0.003(3) -0.001(3)
C123 0.0204(13) 0.0193(13) 0.0174(12) -0.0034(10) 0.0020(10) 0.0006(10)
C124 0.0314(15) 0.0214(14) 0.0190(13) 0.0016(11) 0.0054(11) -0.0004(11)
C125 0.0427(18) 0.0194(15) 0.0235(14) 0.0012(12) 0.0038(13) 0.0065(12)
C126 0.0356(16) 0.0279(16) 0.0219(14) -0.0030(12) 0.0036(12) 0.0123(13)
C127 0.0329(16) 0.0331(17) 0.0175(13) 0.0024(12) 0.0114(12) 0.0055(13)
C128 0.0302(15) 0.0232(15) 0.0196(13) 0.0030(11) 0.0038(11) 0.0031(11)
C129 0.0204(13) 0.0280(15) 0.0163(13) -0.0087(11) 0.0027(10) -0.0050(11)
C130 0.0265(15) 0.0377(18) 0.0220(14) -0.0009(13) -0.0036(12) -0.0059(13)
C131 0.0300(16) 0.054(2) 0.0237(15) 0.0045(15) -0.0087(13) -0.0079(15)
C132 0.0303(16) 0.059(2) 0.0226(15) -0.0066(15) -0.0004(13) -0.0173(15)
C133 0.0373(18) 0.0343(18) 0.0352(18) -0.0132(14) 0.0083(14) -0.0140(14)
C134 0.0250(15) 0.0297(16) 0.0323(16) -0.0085(13) 0.0063(12) -0.0046(12)
C135 0.0191(13) 0.0172(13) 0.0217(13) -0.0014(11) 0.0033(10) 0.0027(10)
C136 0.0204(13) 0.0163(13) 0.0170(12) 0.0008(10) 0.0053(10) 0.0006(10)
C137 0.0239(14) 0.0205(14) 0.0210(13) 0.0004(11) 0.0016(11) -0.0028(11)
C138 0.0307(15) 0.0152(13) 0.0268(14) 0.0012(11) 0.0071(12) -0.0025(11)
C139 0.0319(15) 0.0178(14) 0.0215(14) 0.0061(11) 0.0070(11) 0.0048(11)
C140 0.0233(14) 0.0229(14) 0.0215(13) 0.0022(11) -0.0001(11) 0.0060(11)

loop_
_atom_type_symbol
_atom_type_description
_atom_type_scat_dispersion_real
_atom_type_scat_dispersion_imag
_atom_type_scat_source
C C 0.0033 0.0016 'International Tables Vol C Tables 4.2.6.8 and 6.1.1.4'
H H 0.0000 0.0000 'International Tables Vol C Tables 4.2.6.8 and 6.1.1.4'
Cl Cl 0.1484 0.1585 'International Tables Vol C Tables 4.2.6.8 and 6.1.1.4'
Fe Fe 0.3463 0.8444 'International Tables Vol C Tables 4.2.6.8 and 6.1.1.4'
O O 0.0106 0.0060 'International Tables Vol C Tables 4.2.6.8 and 6.1.1.4'
P P 0.1023 0.0942 'International Tables Vol C Tables 4.2.6.8 and 6.1.1.4'
Sb Sb -0.5866 1.5461 'International Tables Vol C Tables 4.2.6.8 and 6.1.1.4'

loop_
_geom_angle_atom_site_label_1
_geom_angle_atom_site_label_2
_geom_angle_atom_site_label_3
_geom_angle
_geom_angle_site_symmetry_1
_geom_angle_site_symmetry_3
_geom_angle_publ_flag
C6 Fe1 C1 107.48(10) . . ?
C6 Fe1 C10 41.82(10) . . ?
C1 Fe1 C10 113.11(11) . . ?
C6 Fe1 C2 115.35(10) . . ?
C1 Fe1 C2 41.38(10) . . ?
C10 Fe1 C2 146.79(10) . . ?
C6 Fe1 C7 41.54(10) . . ?
C1 Fe1 C7 133.48(11) . . ?
C10 Fe1 C7 69.31(11) . . ?
C2 Fe1 C7 110.76(11) . . ?
C6 Fe1 C5 131.11(11) . . ?
C1 Fe1 C5 41.14(10) . . ?
C10 Fe1 C5 106.60(11) . . ?
C2 Fe1 C5 68.77(10) . . ?
C7 Fe1 C5 172.24(11) . . ?
C6 Fe1 C3 147.94(11) . . ?
C1 Fe1 C3 69.21(10) . . ?
C10 Fe1 C3 169.97(11) . . ?
C2 Fe1 C3 40.79(10) . . ?
C7 Fe1 C3 116.78(11) . . ?
C5 Fe1 C3 68.29(11) . . ?
C6 Fe1 C8 69.03(11) . . ?
C1 Fe1 C8 173.39(11) . . ?
C10 Fe1 C8 68.37(11) . . ?
C2 Fe1 C8 134.27(11) . . ?
C7 Fe1 C8 40.30(11) . . ?
C5 Fe1 C8 145.34(11) . . ?
C3 Fe1 C8 110.53(11) . . ?
C6 Fe1 C4 170.20(11) . . ?
C1 Fe1 C4 68.98(10) . . ?
C10 Fe1 C4 130.16(11) . . ?
C2 Fe1 C4 68.51(10) . . ?
C7 Fe1 C4 147.18(11) . . ?
C5 Fe1 C4 40.42(11) . . ?
C3 Fe1 C4 40.51(11) . . ?
C8 Fe1 C4 115.40(11) . . ?
C6 Fe1 C9 69.41(11) . . ?
C1 Fe1 C9 144.73(11) . . ?
C10 Fe1 C9 40.71(10) . . ?
C2 Fe1 C9 172.29(11) . . ?
C7 Fe1 C9 68.32(11) . . ?
C5 Fe1 C9 113.25(11) . . ?
C3 Fe1 C9 132.16(11) . . ?
C8 Fe1 C9 40.25(12) . . ?
C4 Fe1 C9 107.85(11) . . ?
O2 Sb1 O1 78.65(7) . . ?
O2 Sb1 C1 91.62(8) . . ?
O1 Sb1 C1 169.45(8) . . ?
O2 Sb1 C29 156.98(8) . . ?
O1 Sb1 C29 86.13(8) . . ?
C1 Sb1 C29 101.85(9) . . ?
O2 Sb1 C23 91.60(8) . . ?
O1 Sb1 C23 91.29(8) . . ?
C1 Sb1 C23 93.09(10) . . ?
C29 Sb1 C23 106.04(9) . . ?
O2 Sb1 O3 77.22(6) . . ?
O1 Sb1 O3 82.80(7) . . ?
C1 Sb1 O3 91.12(8) . . ?
C29 Sb1 O3 83.86(8) . . ?
C23 Sb1 O3 168.17(8) . . ?
C35 O1 Sb1 113.02(15) . . ?
C36 O2 Sb1 112.38(14) . . ?
O3 P1 C6 115.61(11) . . ?
O3 P1 C11 111.70(11) . . ?
C6 P1 C11 101.50(11) . . ?
O3 P1 C17 109.09(11) . . ?
C6 P1 C17 107.39(12) . . ?
C11 P1 C17 111.34(12) . . ?
P1 O3 Sb1 141.44(10) . . ?
C5 C1 C2 107.0(2) . . ?
C5 C1 Fe1 70.07(14) . . ?
C2 C1 Fe1 69.60(14) . . ?
C5 C1 Sb1 122.54(18) . . ?
C2 C1 Sb1 130.04(18) . . ?
Fe1 C1 Sb1 130.97(12) . . ?
C3 C2 C1 108.2(2) . . ?
C3 C2 Fe1 70.24(15) . . ?
C1 C2 Fe1 69.02(14) . . ?
C3 C2 H2 125.9 . . ?
C1 C2 H2 125.9 . . ?
Fe1 C2 H2 126.4 . . ?
C4 C3 C2 108.1(2) . . ?
C4 C3 Fe1 70.09(15) . . ?
C2 C3 Fe1 68.97(14) . . ?
C4 C3 H3 126.0 . . ?
C2 C3 H3 126.0 . . ?
Fe1 C3 H3 126.6 . . ?
C5 C4 C3 108.0(2) . . ?
C5 C4 Fe1 69.15(15) . . ?
C3 C4 Fe1 69.40(15) . . ?
C5 C4 H4 126.0 . . ?
C3 C4 H4 126.0 . . ?
Fe1 C4 H4 127.0 . . ?
C4 C5 C1 108.7(2) . . ?
C4 C5 Fe1 70.43(15) . . ?
C1 C5 Fe1 68.80(14) . . ?
C4 C5 H5 125.6 . . ?
C1 C5 H5 125.6 . . ?
Fe1 C5 H5 126.7 . . ?
C7 C6 C10 106.7(2) . . ?
C7 C6 P1 129.5(2) . . ?
C10 C6 P1 123.78(19) . . ?
C7 C6 Fe1 70.07(15) . . ?
C10 C6 Fe1 69.47(15) . . ?
P1 C6 Fe1 125.58(13) . . ?
C8 C7 C6 108.2(2) . . ?
C8 C7 Fe1 70.48(17) . . ?
C6 C7 Fe1 68.39(15) . . ?
C8 C7 H7 125.9 . . ?
C6 C7 H7 125.9 . . ?
Fe1 C7 H7 126.8 . . ?
C7 C8 C9 109.0(2) . . ?
C7 C8 Fe1 69.22(15) . . ?
C9 C8 Fe1 70.06(16) . . ?
C7 C8 H8 125.5 . . ?
C9 C8 H8 125.5 . . ?
Fe1 C8 H8 126.8 . . ?
C8 C9 C10 107.8(2) . . ?
C8 C9 Fe1 69.68(16) . . ?
C10 C9 Fe1 68.36(15) . . ?
C8 C9 H9 126.1 . . ?
C10 C9 H9 126.1 . . ?
Fe1 C9 H9 127.4 . . ?
C9 C10 C6 108.2(2) . . ?
C9 C10 Fe1 70.93(15) . . ?
C6 C10 Fe1 68.71(14) . . ?
C9 C10 H10 125.9 . . ?
C6 C10 H10 125.9 . . ?
Fe1 C10 H10 126.1 . . ?
C12 C11 C16 111.9(2) . . ?
C12 C11 P1 116.60(17) . . ?
C16 C11 P1 110.88(18) . . ?
C12 C11 H11 105.5 . . ?
C16 C11 H11 105.5 . . ?
P1 C11 H11 105.5 . . ?
C13 C12 C11 109.4(2) . . ?
C13 C12 H12A 109.8 . . ?
C11 C12 H12A 109.8 . . ?
C13 C12 H12B 109.8 . . ?
C11 C12 H12B 109.8 . . ?
H12A C12 H12B 108.2 . . ?
C14 C13 C12 110.8(2) . . ?
C14 C13 H13A 109.5 . . ?
C12 C13 H13A 109.5 . . ?
C14 C13 H13B 109.5 . . ?
C12 C13 H13B 109.5 . . ?
H13A C13 H13B 108.1 . . ?
C15 C14 C13 110.8(2) . . ?
C15 C14 H14A 109.5 . . ?
C13 C14 H14A 109.5 . . ?
C15 C14 H14B 109.5 . . ?
C13 C14 H14B 109.5 . . ?
H14A C14 H14B 108.1 . . ?
C14 C15 C16 110.1(2) . . ?
C14 C15 H15A 109.6 . . ?
C16 C15 H15A 109.6 . . ?
C14 C15 H15B 109.6 . . ?
C16 C15 H15B 109.6 . . ?
H15A C15 H15B 108.2 . . ?
C15 C16 C11 109.8(2) . . ?
C15 C16 H16A 109.7 . . ?
C11 C16 H16A 109.7 . . ?
C15 C16 H16B 109.7 . . ?
C11 C16 H16B 109.7 . . ?
H16A C16 H16B 108.2 . . ?
C18 C17 C22 109.9(2) . . ?
C18 C17 P1 111.84(18) . . ?
C22 C17 P1 109.74(19) . . ?
C18 C17 H17 108.4 . . ?
C22 C17 H17 108.4 . . ?
P1 C17 H17 108.4 . . ?
C17 C18 C19 111.2(2) . . ?
C17 C18 H18A 109.4 . . ?
C19 C18 H18A 109.4 . . ?
C17 C18 H18B 109.4 . . ?
C19 C18 H18B 109.4 . . ?
H18A C18 H18B 108.0 . . ?
C20 C19 C18 111.4(3) . . ?
C20 C19 H19A 109.3 . . ?
C18 C19 H19A 109.3 . . ?
C20 C19 H19B 109.3 . . ?
C18 C19 H19B 109.3 . . ?
H19A C19 H19B 108.0 . . ?
C21 C20 C19 111.1(2) . . ?
C21 C20 H20A 109.4 . . ?
C19 C20 H20A 109.4 . . ?
C21 C20 H20B 109.4 . . ?
C19 C20 H20B 109.4 . . ?
H20A C20 H20B 108.0 . . ?
C20 C21 C22 110.9(2) . . ?
C20 C21 H21A 109.5 . . ?
C22 C21 H21A 109.5 . . ?
C20 C21 H21B 109.5 . . ?
C22 C21 H21B 109.5 . . ?
H21A C21 H21B 108.0 . . ?
C21 C22 C17 110.0(2) . . ?
C21 C22 H22A 109.7 . . ?
C17 C22 H22A 109.7 . . ?
C21 C22 H22B 109.7 . . ?
C17 C22 H22B 109.7 . . ?
H22A C22 H22B 108.2 . . ?
C28 C23 C24 118.5(2) . . ?
C28 C23 Sb1 119.42(19) . . ?
C24 C23 Sb1 121.72(19) . . ?
C25 C24 C23 120.8(3) . . ?
C25 C24 H24 119.6 . . ?
C23 C24 H24 119.6 . . ?
C26 C25 C24 120.0(3) . . ?
C26 C25 H25 120.0 . . ?
C24 C25 H25 120.0 . . ?
C25 C26 C27 120.1(3) . . ?
C25 C26 H26 120.0 . . ?
C27 C26 H26 120.0 . . ?
C28 C27 C26 119.7(3) . . ?
C28 C27 H27 120.2 . . ?
C26 C27 H27 120.2 . . ?
C27 C28 C23 121.0(3) . . ?
C27 C28 H28 119.5 . . ?
C23 C28 H28 119.5 . . ?
C30 C29 C34 119.2(2) . . ?
C30 C29 Sb1 120.24(18) . . ?
C34 C29 Sb1 120.52(18) . . ?
C31 C30 C29 120.6(2) . . ?
C31 C30 H30 119.7 . . ?
C29 C30 H30 119.7 . . ?
C32 C31 C30 120.0(2) . . ?
C32 C31 H31 120.0 . . ?
C30 C31 H31 120.0 . . ?
C31 C32 C33 120.1(2) . . ?
C31 C32 H32 119.9 . . ?
C33 C32 H32 119.9 . . ?
C32 C33 C34 120.3(2) . . ?
C32 C33 H33 119.8 . . ?
C34 C33 H33 119.8 . . ?
C33 C34 C29 119.8(2) . . ?
C33 C34 H34 120.1 . . ?
C29 C34 H34 120.1 . . ?
O1 C35 C40 123.1(2) . . ?
O1 C35 C36 116.7(2) . . ?
C40 C35 C36 120.2(2) . . ?
O2 C36 C37 123.8(2) . . ?
O2 C36 C35 117.7(2) . . ?
C37 C36 C35 118.5(2) . . ?
C36 C37 C38 121.0(2) . . ?
C36 C37 Cl1 118.4(2) . . ?
C38 C37 Cl1 120.60(19) . . ?
C39 C38 C37 120.1(2) . . ?
C39 C38 Cl2 120.0(2) . . ?
C37 C38 Cl2 119.9(2) . . ?
C38 C39 C40 119.6(2) . . ?
C38 C39 Cl3 120.4(2) . . ?
C40 C39 Cl3 120.0(2) . . ?
C35 C40 C39 120.4(2) . . ?
C35 C40 Cl4 118.29(19) . . ?
C39 C40 Cl4 121.3(2) . . ?
C106 Fe11 C110 41.51(10) . . ?
C106 Fe11 C102 113.56(11) . . ?
C110 Fe11 C102 144.06(11) . . ?
C106 Fe11 C107 41.48(11) . . ?
C110 Fe11 C107 69.18(11) . . ?
C102 Fe11 C107 110.58(11) . . ?
C106 Fe11 C101 109.44(10) . . ?
C110 Fe11 C101 112.98(11) . . ?
C102 Fe11 C101 41.06(10) . . ?
C107 Fe11 C101 136.11(11) . . ?
C106 Fe11 C105 135.39(11) . . ?
C110 Fe11 C105 109.45(11) . . ?
C102 Fe11 C105 68.45(11) . . ?
C107 Fe11 C105 176.45(11) . . ?
C101 Fe11 C105 40.98(10) . . ?
C106 Fe11 C103 143.83(11) . . ?
C110 Fe11 C103 174.24(11) . . ?
C102 Fe11 C103 40.66(11) . . ?
C107 Fe11 C103 113.65(11) . . ?
C101 Fe11 C103 68.81(10) . . ?
C105 Fe11 C103 68.03(11) . . ?
C106 Fe11 C104 175.24(11) . . ?
C110 Fe11 C104 134.52(11) . . ?
C102 Fe11 C104 68.32(11) . . ?
C107 Fe11 C104 142.71(11) . . ?
C101 Fe11 C104 68.85(10) . . ?
C105 Fe11 C104 40.53(11) . . ?
C103 Fe11 C104 40.30(11) . . ?
C106 Fe11 C108 68.97(11) . . ?
C110 Fe11 C108 68.36(11) . . ?
C102 Fe11 C108 135.88(11) . . ?
C107 Fe11 C108 40.46(11) . . ?
C101 Fe11 C108 176.14(11) . . ?
C105 Fe11 C108 142.54(11) . . ?
C103 Fe11 C108 110.24(11) . . ?
C104 Fe11 C108 113.02(11) . . ?
C106 Fe11 C109 68.81(11) . . ?
C110 Fe11 C109 40.50(11) . . ?
C102 Fe11 C109 175.04(11) . . ?
C107 Fe11 C109 68.02(11) . . ?
C101 Fe11 C109 143.14(11) . . ?
C105 Fe11 C109 113.25(11) . . ?
C103 Fe11 C109 134.98(11) . . ?
C104 Fe11 C109 109.69(11) . . ?
C108 Fe11 C109 40.08(11) . . ?
O11 Sb11 O12 78.42(7) . . ?
O11 Sb11 C101 164.80(8) . . ?
O12 Sb11 C101 89.37(8) . . ?
O11 Sb11 C129 86.57(9) . . ?
O12 Sb11 C129 160.36(9) . . ?
C101 Sb11 C129 103.08(10) . . ?
O11 Sb11 C123 92.99(9) . . ?
O12 Sb11 C123 89.47(9) . . ?
C101 Sb11 C123 95.95(10) . . ?
C129 Sb11 C123 104.04(10) . . ?
O11 Sb11 O13 82.46(7) . . ?
O12 Sb11 O13 82.59(7) . . ?
C101 Sb11 O13 87.05(8) . . ?
C129 Sb11 O13 82.94(9) . . ?
C123 Sb11 O13 171.50(9) . . ?
C135 O11 Sb11 113.22(16) . . ?
C136 O12 Sb11 113.01(15) . . ?
O13 P11 C17D 106.2(4) . . ?
O13 P11 C106 114.38(12) . . ?
C17D P11 C106 117.0(4) . . ?
O13 P11 C111 106.69(12) . . ?
C17D P11 C111 103.7(5) . . ?
C106 P11 C111 107.83(12) . . ?
O13 P11 C117 109.72(19) . . ?
C106 P11 C117 101.5(2) . . ?
C111 P11 C117 117.0(2) . . ?
P11 O13 Sb11 144.93(11) . . ?
C102 C101 C105 106.7(2) . . ?
C102 C101 Fe11 69.19(14) . . ?
C105 C101 Fe11 69.62(14) . . ?
C102 C101 Sb11 126.77(19) . . ?
C105 C101 Sb11 126.46(19) . . ?
Fe11 C101 Sb11 128.70(12) . . ?
C103 C102 C101 108.4(2) . . ?
C103 C102 Fe11 70.07(15) . . ?
C101 C102 Fe11 69.75(14) . . ?
C103 C102 H102 125.8 . . ?
C101 C102 H102 125.8 . . ?
Fe11 C102 H102 126.0 . . ?
C104 C103 C102 108.5(2) . . ?
C104 C103 Fe11 70.24(15) . . ?
C102 C103 Fe11 69.26(15) . . ?
C104 C103 H103 125.8 . . ?
C102 C103 H103 125.8 . . ?
Fe11 C103 H103 126.3 . . ?
C103 C104 C105 107.7(2) . . ?
C103 C104 Fe11 69.46(15) . . ?
C105 C104 Fe11 69.34(15) . . ?
C103 C104 H104 126.1 . . ?
C105 C104 H104 126.1 . . ?
Fe11 C104 H104 126.6 . . ?
C104 C105 C101 108.7(2) . . ?
C104 C105 Fe11 70.14(15) . . ?
C101 C105 Fe11 69.40(14) . . ?
C104 C105 H105 125.6 . . ?
C101 C105 H105 125.6 . . ?
Fe11 C105 H105 126.4 . . ?
C110 C106 C107 106.9(2) . . ?
C110 C106 P11 125.9(2) . . ?
C107 C106 P11 126.9(2) . . ?
C110 C106 Fe11 69.52(15) . . ?
C107 C106 Fe11 69.74(15) . . ?
P11 C106 Fe11 120.85(14) . . ?
C108 C107 C106 108.2(2) . . ?
C108 C107 Fe11 70.63(16) . . ?
C106 C107 Fe11 68.78(15) . . ?
C108 C107 H107 125.9 . . ?
C106 C107 H107 125.9 . . ?
Fe11 C107 H107 126.3 . . ?
C109 C108 C107 108.3(2) . . ?
C109 C108 Fe11 70.01(16) . . ?
C107 C108 Fe11 68.92(15) . . ?
C109 C108 H108 125.9 . . ?
C107 C108 H108 125.9 . . ?
Fe11 C108 H108 126.8 . . ?
C108 C109 C110 108.7(2) . . ?
C108 C109 Fe11 69.90(16) . . ?
C110 C109 Fe11 68.64(15) . . ?
C108 C109 H109 125.7 . . ?
C110 C109 H109 125.7 . . ?
Fe11 C109 H109 127.4 . . ?
C109 C110 C106 108.0(2) . . ?
C109 C110 Fe11 70.87(16) . . ?
C106 C110 Fe11 68.97(15) . . ?
C109 C110 H110 126.0 . . ?
C106 C110 H110 126.0 . . ?
Fe11 C110 H110 125.7 . . ?
C116 C111 C112 111.6(2) . . ?
C116 C111 P11 117.5(2) . . ?
C112 C111 P11 110.6(2) . . ?
C116 C111 H111 105.4 . . ?
C112 C111 H111 105.4 . . ?
P11 C111 H111 105.4 . . ?
C113 C112 C111 110.6(3) . . ?
C113 C112 H11A 109.5 . . ?
C111 C112 H11A 109.5 . . ?
C113 C112 H11B 109.5 . . ?
C111 C112 H11B 109.5 . . ?
H11A C112 H11B 108.1 . . ?
C114 C113 C112 112.5(3) . . ?
C114 C113 H11C 109.1 . . ?
C112 C113 H11C 109.1 . . ?
C114 C113 H11D 109.1 . . ?
C112 C113 H11D 109.1 . . ?
H11C C113 H11D 107.8 . . ?
C113 C114 C115 111.3(3) . . ?
C113 C114 H11E 109.4 . . ?
C115 C114 H11E 109.4 . . ?
C113 C114 H11F 109.4 . . ?
C115 C114 H11F 109.4 . . ?
H11E C114 H11F 108.0 . . ?
C116 C115 C114 110.7(3) . . ?
C116 C115 H11G 109.5 . . ?
C114 C115 H11G 109.5 . . ?
C116 C115 H11H 109.5 . . ?
C114 C115 H11H 109.5 . . ?
H11G C115 H11H 108.1 . . ?
C115 C116 C111 110.1(3) . . ?
C115 C116 H11I 109.6 . . ?
C111 C116 H11I 109.6 . . ?
C115 C116 H11J 109.6 . . ?
C111 C116 H11J 109.6 . . ?
H11I C116 H11J 108.2 . . ?
C118 C117 C122 110.5(4) . . ?
C118 C117 P11 113.3(3) . . ?
C122 C117 P11 112.6(3) . . ?
C118 C117 H117 106.6 . . ?
C122 C117 H117 106.6 . . ?
P11 C117 H117 106.6 . . ?
C119 C118 C117 111.1(3) . . ?
C119 C118 H11K 109.4 . . ?
C117 C118 H11K 109.4 . . ?
C119 C118 H11L 109.4 . . ?
C117 C118 H11L 109.4 . . ?
H11K C118 H11L 108.0 . . ?
C118 C119 C120 111.7(4) . . ?
C118 C119 H11M 109.3 . . ?
C120 C119 H11M 109.3 . . ?
C118 C119 H11N 109.3 . . ?
C120 C119 H11N 109.3 . . ?
H11M C119 H11N 107.9 . . ?
C119 C120 C121 110.4(4) . . ?
C119 C120 H12C 109.6 . . ?
C121 C120 H12C 109.6 . . ?
C119 C120 H12D 109.6 . . ?
C121 C120 H12D 109.6 . . ?
H12C C120 H12D 108.1 . . ?
C122 C121 C120 111.3(4) . . ?
C122 C121 H12E 109.4 . . ?
C120 C121 H12E 109.4 . . ?
C122 C121 H12F 109.4 . . ?
C120 C121 H12F 109.4 . . ?
H12E C121 H12F 108.0 . . ?
C121 C122 C117 108.7(4) . . ?
C121 C122 H12G 109.9 . . ?
C117 C122 H12G 109.9 . . ?
C121 C122 H12H 109.9 . . ?
C117 C122 H12H 109.9 . . ?
H12G C122 H12H 108.3 . . ?
C22D C17D C18D 112.1(9) . . ?
C22D C17D P11 108.0(9) . . ?
C18D C17D P11 115.6(8) . . ?
C22D C17D H17D 106.9 . . ?
C18D C17D H17D 106.9 . . ?
P11 C17D H17D 106.9 . . ?
C17D C18D C19D 109.9(8) . . ?
C17D C18D H18C 109.7 . . ?
C19D C18D H18C 109.7 . . ?
C17D C18D H18D 109.7 . . ?
C19D C18D H18D 109.7 . . ?
H18C C18D H18D 108.2 . . ?
C20D C19D C18D 107.2(9) . . ?
C20D C19D H19C 110.3 . . ?
C18D C19D H19C 110.3 . . ?
C20D C19D H19D 110.3 . . ?
C18D C19D H19D 110.3 . . ?
H19C C19D H19D 108.5 . . ?
C21D C20D C19D 114.7(11) . . ?
C21D C20D H20C 108.6 . . ?
C19D C20D H20C 108.6 . . ?
C21D C20D H20D 108.6 . . ?
C19D C20D H20D 108.6 . . ?
H20C C20D H20D 107.6 . . ?
C20D C21D C22D 115.2(11) . . ?
C20D C21D H21C 108.5 . . ?
C22D C21D H21C 108.5 . . ?
C20D C21D H21D 108.5 . . ?
C22D C21D H21D 108.5 . . ?
H21C C21D H21D 107.5 . . ?
C17D C22D C21D 110.5(9) . . ?
C17D C22D H22C 109.5 . . ?
C21D C22D H22C 109.5 . . ?
C17D C22D H22D 109.5 . . ?
C21D C22D H22D 109.5 . . ?
H22C C22D H22D 108.1 . . ?
C124 C123 C128 118.4(3) . . ?
C124 C123 Sb11 120.3(2) . . ?
C128 C123 Sb11 121.2(2) . . ?
C123 C124 C125 121.0(3) . . ?
C123 C124 H124 119.5 . . ?
C125 C124 H124 119.5 . . ?
C126 C125 C124 119.7(3) . . ?
C126 C125 H125 120.2 . . ?
C124 C125 H125 120.2 . . ?
C125 C126 C127 119.8(3) . . ?
C125 C126 H126 120.1 . . ?
C127 C126 H126 120.1 . . ?
C128 C127 C126 120.3(3) . . ?
C128 C127 H127 119.8 . . ?
C126 C127 H127 119.8 . . ?
C127 C128 C123 120.8(3) . . ?
C127 C128 H128 119.6 . . ?
C123 C128 H128 119.6 . . ?
C134 C129 C130 118.8(3) . . ?
C134 C129 Sb11 120.2(2) . . ?
C130 C129 Sb11 121.0(2) . . ?
C129 C130 C131 120.7(3) . . ?
C129 C130 H130 119.6 . . ?
C131 C130 H130 119.6 . . ?
C132 C131 C130 120.0(3) . . ?
C132 C131 H131 120.0 . . ?
C130 C131 H131 120.0 . . ?
C133 C132 C131 119.7(3) . . ?
C133 C132 H132 120.2 . . ?
C131 C132 H132 120.2 . . ?
C132 C133 C134 120.0(3) . . ?
C132 C133 H133 120.0 . . ?
C134 C133 H133 120.0 . . ?
C129 C134 C133 120.8(3) . . ?
C129 C134 H134 119.6 . . ?
C133 C134 H134 119.6 . . ?
O11 C135 C140 123.0(2) . . ?
O11 C135 C136 117.7(2) . . ?
C140 C135 C136 119.4(3) . . ?
O12 C136 C137 123.3(2) . . ?
O12 C136 C135 117.2(2) . . ?
C137 C136 C135 119.5(2) . . ?
C136 C137 C138 120.9(3) . . ?
C136 C137 Cl11 118.4(2) . . ?
C138 C137 Cl11 120.7(2) . . ?
C139 C138 C137 119.6(3) . . ?
C139 C138 Cl12 121.0(2) . . ?
C137 C138 Cl12 119.5(2) . . ?
C138 C139 C140 120.1(3) . . ?
C138 C139 Cl13 120.0(2) . . ?
C140 C139 Cl13 119.9(2) . . ?
C135 C140 C139 120.5(3) . . ?
C135 C140 Cl14 118.2(2) . . ?
C139 C140 Cl14 121.3(2) . . ?

loop_
_geom_bond_atom_site_label_1
_geom_bond_atom_site_label_2
_geom_bond_distance
_geom_bond_site_symmetry_2
_geom_bond_publ_flag
Fe1 C6 2.017(3) . ?
Fe1 C1 2.025(2) . ?
Fe1 C10 2.027(3) . ?
Fe1 C2 2.033(2) . ?
Fe1 C7 2.040(3) . ?
Fe1 C5 2.042(3) . ?
Fe1 C3 2.050(3) . ?
Fe1 C8 2.056(3) . ?
Fe1 C4 2.059(3) . ?
Fe1 C9 2.061(3) . ?
Sb1 O2 2.0754(16) . ?
Sb1 O1 2.0784(17) . ?
Sb1 C1 2.114(2) . ?
Sb1 C29 2.132(2) . ?
Sb1 C23 2.141(3) . ?
Sb1 O3 2.2552(17) . ?
O1 C35 1.330(3) . ?
O2 C36 1.331(3) . ?
Cl1 C37 1.728(3) . ?
Cl2 C38 1.725(2) . ?
Cl3 C39 1.728(3) . ?
Cl4 C40 1.728(3) . ?
P1 O3 1.5185(18) . ?
P1 C6 1.795(3) . ?
P1 C11 1.811(3) . ?
P1 C17 1.821(3) . ?
C1 C5 1.429(3) . ?
C1 C2 1.434(3) . ?
C2 C3 1.423(4) . ?
C2 H2 0.9500 . ?
C3 C4 1.422(4) . ?
C3 H3 0.9500 . ?
C4 C5 1.417(4) . ?
C4 H4 0.9500 . ?
C5 H5 0.9500 . ?
C6 C7 1.439(4) . ?
C6 C10 1.443(4) . ?
C7 C8 1.411(4) . ?
C7 H7 0.9500 . ?
C8 C9 1.417(4) . ?
C8 H8 0.9500 . ?
C9 C10 1.422(4) . ?
C9 H9 0.9500 . ?
C10 H10 0.9500 . ?
C11 C12 1.536(3) . ?
C11 C16 1.542(3) . ?
C11 H11 1.0000 . ?
C12 C13 1.532(4) . ?
C12 H12A 0.9900 . ?
C12 H12B 0.9900 . ?
C13 C14 1.521(4) . ?
C13 H13A 0.9900 . ?
C13 H13B 0.9900 . ?
C14 C15 1.519(4) . ?
C14 H14A 0.9900 . ?
C14 H14B 0.9900 . ?
C15 C16 1.530(4) . ?
C15 H15A 0.9900 . ?
C15 H15B 0.9900 . ?
C16 H16A 0.9900 . ?
C16 H16B 0.9900 . ?
C17 C18 1.535(4) . ?
C17 C22 1.542(4) . ?
C17 H17 1.0000 . ?
C18 C19 1.536(4) . ?
C18 H18A 0.9900 . ?
C18 H18B 0.9900 . ?
C19 C20 1.525(5) . ?
C19 H19A 0.9900 . ?
C19 H19B 0.9900 . ?
C20 C21 1.511(4) . ?
C20 H20A 0.9900 . ?
C20 H20B 0.9900 . ?
C21 C22 1.531(4) . ?
C21 H21A 0.9900 . ?
C21 H21B 0.9900 . ?
C22 H22A 0.9900 . ?
C22 H22B 0.9900 . ?
C23 C28 1.392(4) . ?
C23 C24 1.394(4) . ?
C24 C25 1.389(4) . ?
C24 H24 0.9500 . ?
C25 C26 1.381(4) . ?
C25 H25 0.9500 . ?
C26 C27 1.389(4) . ?
C26 H26 0.9500 . ?
C27 C28 1.389(4) . ?
C27 H27 0.9500 . ?
C28 H28 0.9500 . ?
C29 C30 1.388(4) . ?
C29 C34 1.398(3) . ?
C30 C31 1.385(4) . ?
C30 H30 0.9500 . ?
C31 C32 1.379(4) . ?
C31 H31 0.9500 . ?
C32 C33 1.381(4) . ?
C32 H32 0.9500 . ?
C33 C34 1.390(4) . ?
C33 H33 0.9500 . ?
C34 H34 0.9500 . ?
C35 C40 1.384(4) . ?
C35 C36 1.417(3) . ?
C36 C37 1.387(3) . ?
C37 C38 1.398(4) . ?
C38 C39 1.385(4) . ?
C39 C40 1.398(4) . ?
Fe11 C106 2.027(3) . ?
Fe11 C110 2.034(3) . ?
Fe11 C102 2.036(3) . ?
Fe11 C107 2.040(3) . ?
Fe11 C101 2.043(2) . ?
Fe11 C105 2.046(3) . ?
Fe11 C103 2.047(3) . ?
Fe11 C104 2.057(3) . ?
Fe11 C108 2.062(3) . ?
Fe11 C109 2.064(3) . ?
Sb11 O11 2.0765(18) . ?
Sb11 O12 2.0888(18) . ?
Sb11 C101 2.117(3) . ?
Sb11 C129 2.143(3) . ?
Sb11 C123 2.150(3) . ?
Sb11 O13 2.1868(19) . ?
O11 C135 1.331(3) . ?
O12 C136 1.334(3) . ?
Cl11 C137 1.724(3) . ?
Cl12 C138 1.729(3) . ?
Cl13 C139 1.731(3) . ?
Cl14 C140 1.728(3) . ?
P11 O13 1.519(2) . ?
P11 C17D 1.761(14) . ?
P11 C106 1.779(3) . ?
P11 C111 1.807(3) . ?
P11 C117 1.845(5) . ?
C101 C102 1.431(4) . ?
C101 C105 1.431(3) . ?
C102 C103 1.419(4) . ?
C102 H102 0.9500 . ?
C103 C104 1.413(4) . ?
C103 H103 0.9500 . ?
C104 C105 1.421(4) . ?
C104 H104 0.9500 . ?
C105 H105 0.9500 . ?
C106 C110 1.439(4) . ?
C106 C107 1.440(4) . ?
C107 C108 1.418(4) . ?
C107 H107 0.9500 . ?
C108 C109 1.414(4) . ?
C108 H108 0.9500 . ?
C109 C110 1.418(4) . ?
C109 H109 0.9500 . ?
C110 H110 0.9500 . ?
C111 C116 1.523(4) . ?
C111 C112 1.539(4) . ?
C111 H111 1.0000 . ?
C112 C113 1.527(5) . ?
C112 H11A 0.9900 . ?
C112 H11B 0.9900 . ?
C113 C114 1.507(5) . ?
C113 H11C 0.9900 . ?
C113 H11D 0.9900 . ?
C114 C115 1.523(4) . ?
C114 H11E 0.9900 . ?
C114 H11F 0.9900 . ?
C115 C116 1.520(4) . ?
C115 H11G 0.9900 . ?
C115 H11H 0.9900 . ?
C116 H11I 0.9900 . ?
C116 H11J 0.9900 . ?
C117 C118 1.523(6) . ?
C117 C122 1.546(7) . ?
C117 H117 1.0000 . ?
C118 C119 1.507(5) . ?
C118 H11K 0.9900 . ?
C118 H11L 0.9900 . ?
C119 C120 1.520(6) . ?
C119 H11M 0.9900 . ?
C119 H11N 0.9900 . ?
C120 C121 1.535(7) . ?
C120 H12C 0.9900 . ?
C120 H12D 0.9900 . ?
C121 C122 1.522(6) . ?
C121 H12E 0.9900 . ?
C121 H12F 0.9900 . ?
C122 H12G 0.9900 . ?
C122 H12H 0.9900 . ?
C17D C22D 1.510(16) . ?
C17D C18D 1.569(14) . ?
C17D H17D 1.0000 . ?
C18D C19D 1.592(14) . ?
C18D H18C 0.9900 . ?
C18D H18D 0.9900 . ?
C19D C20D 1.544(19) . ?
C19D H19C 0.9900 . ?
C19D H19D 0.9900 . ?
C20D C21D 1.395(19) . ?
C20D H20C 0.9900 . ?
C20D H20D 0.9900 . ?
C21D C22D 1.582(17) . ?
C21D H21C 0.9900 . ?
C21D H21D 0.9900 . ?
C22D H22C 0.9900 . ?
C22D H22D 0.9900 . ?
C123 C124 1.383(4) . ?
C123 C128 1.392(4) . ?
C124 C125 1.395(4) . ?
C124 H124 0.9500 . ?
C125 C126 1.379(4) . ?
C125 H125 0.9500 . ?
C126 C127 1.383(4) . ?
C126 H126 0.9500 . ?
C127 C128 1.380(4) . ?
C127 H127 0.9500 . ?
C128 H128 0.9500 . ?
C129 C134 1.374(4) . ?
C129 C130 1.386(4) . ?
C130 C131 1.387(4) . ?
C130 H130 0.9500 . ?
C131 C132 1.382(5) . ?
C131 H131 0.9500 . ?
C132 C133 1.376(5) . ?
C132 H132 0.9500 . ?
C133 C134 1.395(4) . ?
C133 H133 0.9500 . ?
C134 H134 0.9500 . ?
C135 C140 1.389(4) . ?
C135 C136 1.406(4) . ?
C136 C137 1.385(4) . ?
C137 C138 1.398(4) . ?
C138 C139 1.380(4) . ?
C139 C140 1.398(4) . ?
